data_7716207
loop_
_publ_author_name
'Jo, Minyoung'
'Amanyazova, Botagoz'
'Yergeshbayeva, Sandugash'
'Gakiya-Teruya, Miguel'
'&#xdc;ng&#xf6;r, &#xd6;kten'
'Lopez Rivera, Paola'
'Jen, Natalie'
'Lukyanenko, Evgeny'
'Kurkin, Alexander V.'
'Erkasov, Rakhmetulla'
'Meisel, Mark W.'
'Hauser, Andreas'
'Chakraborty, Pradip'
'Shatruk, Michael'

_publ_section_title
;
 Light-induced spin-state switching in Fe(II) spin-crossover complexes
 with thiazole-based chelating ligands.
;
_journal_issue 25
_journal_name_full 'Dalton transactions (Cambridge, England : 2003)'
_journal_page_first 10511
_journal_page_last 10520
_journal_paper_doi 10.1039/d4dt00308j
_journal_volume 53
_journal_year 2024
_chemical_formula_moiety 'C18 H12 Fe N6 S6, 2(Cl O4)'
_chemical_formula_sum 'C18 H12 Cl2 Fe N6 O8 S6'
_chemical_formula_weight 759.45
_space_group_crystal_system monoclinic
_space_group_IT_number 15
_space_group_name_Hall '-C 2yc'
_space_group_name_H-M_alt 'C 1 2/c 1'
_atom_sites_solution_hydrogens geom
_atom_sites_solution_primary dual
_audit_creation_date 2023-04-28
_audit_creation_method
;
Olex2 1.3-ac4
(compiled 2020.11.27 svn.r5f609507 for Rigaku Oxford Diffraction, GUI svn.r6214)
;
_audit_update_record
;
2024-01-13 deposited with the CCDC.	2024-05-29 downloaded from the CCDC.
;
_cell_angle_alpha 90
_cell_angle_beta 105.972(2)
_cell_angle_gamma 90
_cell_formula_units_Z 4
_cell_length_a 17.2500(3)
_cell_length_b 9.8245(2)
_cell_length_c 16.8597(3)
_cell_measurement_reflns_used 5465
_cell_measurement_temperature 300.5(8)
_cell_measurement_theta_max 75.2250
_cell_measurement_theta_min 5.2460
_cell_volume 2746.96(9)
_computing_cell_refinement 'CrysAlisPro 1.171.42.85a (Rigaku OD, 2023)'
_computing_data_collection 'CrysAlisPro 1.171.42.85a (Rigaku OD, 2023)'
_computing_data_reduction 'CrysAlisPro 1.171.42.85a (Rigaku OD, 2023)'
_computing_molecular_graphics 'Olex2 1.3-ac4 (Dolomanov et al., 2009)'
_computing_publication_material 'Olex2 1.3-ac4 (Dolomanov et al., 2009)'
_computing_structure_refinement 'SHELXL 2014/7 (Sheldrick, 2015)'
_computing_structure_solution 'SHELXT 2014/4 (Sheldrick, 2014)'
_diffrn_ambient_environment air
_diffrn_ambient_temperature 300.5(8)
_diffrn_detector 'Hybrid Pixel Array Detector'
_diffrn_detector_area_resol_mean 10.0000
_diffrn_detector_type HyPix
_diffrn_measured_fraction_theta_full 0.992
_diffrn_measured_fraction_theta_max 0.953
_diffrn_measurement_details
;
List of Runs (angles in degrees, time in seconds):

  # Type    Start    End  Width  t~exp~   \w     \q     \k     \f   Frames
#--------------------------------------------------------------------------
  1  \w     88.00 115.20   0.40    1.10    --   47.45  57.00   0.00   68
  2  \w    114.00 152.00   0.40    1.10    --  105.24 102.00 -85.00   95
  3  \w    138.00 173.20   0.40    1.10    --  105.24  30.00  90.00   88
  4  \w     99.00 131.40   0.40    1.10    --  105.24  30.00  90.00   81
  5  \w    -52.00 -26.00   0.40    1.10    --  -86.25  61.00 120.00   65
  6  \w    -49.00 -23.00   0.40    1.10    --  -86.25   0.00 120.00   65
  7  \w    -44.00 -18.00   0.40    1.10    --  -86.25   0.00  90.00   65
  8  \w      2.00  27.20   0.40    1.10    --  -47.45  19.00   0.00   63
  9  \w      1.00  27.00   0.40    1.10    --  -47.45  19.00 -30.00   65
 10  \w      1.00  25.80   0.40    1.10    --  -47.45  19.00  60.00   62
 11  \w     15.00  53.00   0.40    1.10    --   47.45-102.00 171.00   95
 12  \w     62.00 100.00   0.40    1.10    --  105.24-102.00 171.00   95
 13  \w      1.00  27.00   0.40    1.10    --  -47.45  19.00-120.00   65
 14  \w    -78.00 -24.80   0.40    1.10    --  -47.45 102.00 -85.00  133
 15  \w    -66.00 -18.00   0.40    1.10    --  -86.25 102.00 -85.00  120
 16  \w    -17.00  11.00   0.40    1.10    --  -47.45 102.00 -85.00   70
 17  \w     40.00  68.00   0.40    1.10    --  105.24 -45.00 -30.00   70
 18  \w     62.00  87.20   0.40    1.10    --  105.24 -61.00-150.00   63
 19  \w     36.00  87.20   0.40    1.10    --  105.24 -61.00-180.00  128
 20  \w     36.00  66.00   0.40    1.10    --  105.24 -45.00-180.00   75
 21  \w     34.00  62.00   0.40    1.10    --  105.24 -45.00-150.00   70
 22  \w     33.00  60.20   0.40    1.10    --  105.24 -77.00-180.00   68
 23  \w     83.00 126.20   0.40    1.10    --  105.24 -77.00-180.00  108
 24  \w     34.00  67.20   0.40    1.10    --  105.24 -45.00 -60.00   83
 25  \w     41.00  67.00   0.40    1.10    --  105.24 -45.00   0.00   65
 26  \w     37.00  68.20   0.40    1.10    --  105.24 -45.00  60.00   78
 27  \w     35.00  61.80   0.40    1.10    --  105.24 -45.00 120.00   67
 28  \w   -120.00 -88.00   0.40    1.10    --  -47.45 -57.00-150.00   80
 29  \w   -120.00 -94.00   0.40    1.10    --  -47.45-125.00-120.00   65
 30  \w   -139.00-113.80   0.40    1.10    --  -86.25-102.00 171.00   63
;
_diffrn_measurement_device 'four-circle diffractometer'
_diffrn_measurement_device_type 'XtaLAB Synergy, Dualflex, HyPix'
_diffrn_measurement_method '\w scans'
_diffrn_orient_matrix_type 'CrysAlisPro convention (1999,Acta A55,543-557)'
_diffrn_orient_matrix_UB_11 0.0665415000
_diffrn_orient_matrix_UB_12 0.1090023000
_diffrn_orient_matrix_UB_13 0.0240318000
_diffrn_orient_matrix_UB_21 -0.0569038000
_diffrn_orient_matrix_UB_22 0.1044830000
_diffrn_orient_matrix_UB_23 -0.0548775000
_diffrn_orient_matrix_UB_31 -0.0310486000
_diffrn_orient_matrix_UB_32 0.0423110000
_diffrn_orient_matrix_UB_33 0.0737883000
_diffrn_radiation_monochromator mirror
_diffrn_radiation_probe x-ray
_diffrn_radiation_type 'Cu K\a'
_diffrn_radiation_wavelength 1.54184
_diffrn_reflns_av_R_equivalents 0.0315
_diffrn_reflns_av_unetI/netI 0.0293
_diffrn_reflns_Laue_measured_fraction_full 0.992
_diffrn_reflns_Laue_measured_fraction_max 0.953
_diffrn_reflns_limit_h_max 17
_diffrn_reflns_limit_h_min -21
_diffrn_reflns_limit_k_max 12
_diffrn_reflns_limit_k_min -12
_diffrn_reflns_limit_l_max 21
_diffrn_reflns_limit_l_min -12
_diffrn_reflns_number 9008
_diffrn_reflns_point_group_measured_fraction_full 0.992
_diffrn_reflns_point_group_measured_fraction_max 0.953
_diffrn_reflns_theta_full 67.684
_diffrn_reflns_theta_max 76.283
_diffrn_reflns_theta_min 5.233
_diffrn_source 'micro-focus sealed X-ray tube'
_diffrn_source_type 'PhotonJet (Cu) X-ray Source'
_exptl_absorpt_coefficient_mu 10.979
_exptl_absorpt_correction_T_max 1.00000
_exptl_absorpt_correction_T_min 0.63063
_exptl_absorpt_correction_type multi-scan
_exptl_absorpt_process_details
;
CrysAlisPro 1.171.42.85a (Rigaku Oxford Diffraction, 2023)
Empirical absorption correction using spherical harmonics,
implemented in SCALE3 ABSPACK scaling algorithm.
;
_exptl_crystal_colour 'clear dark red'
_exptl_crystal_colour_lustre clear
_exptl_crystal_colour_modifier dark
_exptl_crystal_colour_primary red
_exptl_crystal_density_diffrn 1.836
_exptl_crystal_description plate
_exptl_crystal_F_000 1528
_exptl_crystal_preparation 'Magnetic properties'
_exptl_crystal_recrystallization_method 'slow evaporation of methanol solution'
_exptl_crystal_size_max 0.235
_exptl_crystal_size_mid 0.152
_exptl_crystal_size_min 0.127
_refine_diff_density_max 0.322
_refine_diff_density_min -0.425
_refine_diff_density_rms 0.069
_refine_ls_extinction_method none
_refine_ls_goodness_of_fit_ref 1.068
_refine_ls_hydrogen_treatment constr
_refine_ls_matrix_type full
_refine_ls_number_parameters 186
_refine_ls_number_reflns 2752
_refine_ls_number_restraints 0
_refine_ls_restrained_S_all 1.068
_refine_ls_R_factor_all 0.0419
_refine_ls_R_factor_gt 0.0392
_refine_ls_shift/su_max 0.000
_refine_ls_shift/su_mean 0.000
_refine_ls_structure_factor_coef Fsqd
_refine_ls_weighting_details 'w=1/[\s^2^(Fo^2^)+(0.0640P)^2^+2.1227P] where P=(Fo^2^+2Fc^2^)/3'
_refine_ls_weighting_scheme calc
_refine_ls_wR_factor_gt 0.1074
_refine_ls_wR_factor_ref 0.1095
_reflns_Friedel_coverage 0.000
_reflns_number_gt 2526
_reflns_number_total 2752
_reflns_threshold_expression 'I > 2\s(I)'
_cod_data_source_file d4dt00308j2.cif
_cod_data_source_block str1-300K
_cod_depositor_comments 'Adding full bibliography for 7716207--7716213.cif.'
_cod_database_code 7716207
_shelx_shelxl_version_number 2014/7
_chemical_oxdiff_formula 'Fe C18 N6 H24 S6 Cl2 O8'
_shelx_space_group_comment
;
The symmetry employed for this shelxl refinement is uniquely defined
by the following loop, which should always be used as a source of
symmetry information in preference to the above space-group names.
They are only intended as comments.
;
_shelx_estimated_absorpt_t_max 0.336
_shelx_estimated_absorpt_t_min 0.182
_reflns_odcompleteness_completeness 99.46
_reflns_odcompleteness_iscentric 1
_reflns_odcompleteness_theta 66.97
_olex2_refinement_description
;
1. Fixed Uiso
 At 1.2 times of:
  All C(H) groups
2.a Aromatic/amide H refined with riding coordinates:
 C1(H1), C2(H2), C5(H5), C6(H6), C8(H8), C9(H9)
;
_olex2_submission_special_instructions 'No special instructions were received'
_oxdiff_exptl_absorpt_empirical_details
;
Empirical correction (ABSPACK) includes:
- Absorption correction using spherical harmonics
- Frame scaling
- Detector area scaling
;
_oxdiff_exptl_absorpt_empirical_full_max 1.516
_oxdiff_exptl_absorpt_empirical_full_min 0.592

loop_
_space_group_symop_operation_xyz
'x, y, z'
'-x, y, -z+1/2'
'x+1/2, y+1/2, z'
'-x+1/2, y+1/2, -z+1/2'
'-x, -y, -z'
'x, -y, z-1/2'
'-x+1/2, -y+1/2, -z'
'x+1/2, -y+1/2, z-1/2'

loop_
_atom_site_label
_atom_site_type_symbol
_atom_site_fract_x
_atom_site_fract_y
_atom_site_fract_z
_atom_site_U_iso_or_equiv
_atom_site_adp_type
_atom_site_occupancy
_atom_site_site_symmetry_order
_atom_site_calc_flag
_atom_site_refinement_flags_posn
_atom_site_refinement_flags_adp
_atom_site_refinement_flags_occupancy
_atom_site_disorder_assembly
_atom_site_disorder_group
Fe1 Fe 0.5000 0.53876(5) 0.2500 0.03362(16) Uani 1 2 d S T P . .
Cl1 Cl 0.15326(5) 0.52324(8) 0.14888(5) 0.0608(2) Uani 1 1 d . . . . .
S1 S 0.36961(5) 0.55474(9) 0.44649(5) 0.0607(2) Uani 1 1 d . . . . .
S2 S 0.68679(5) 0.83357(8) 0.39090(5) 0.0614(2) Uani 1 1 d . . . . .
S3 S 0.32868(5) 0.21712(9) 0.11487(5) 0.0694(3) Uani 1 1 d . . . . .
O1 O 0.0831(2) 0.4579(3) 0.1593(2) 0.1094(11) Uani 1 1 d . . . . .
O2 O 0.21690(19) 0.4975(4) 0.22155(17) 0.1080(11) Uani 1 1 d . . . . .
O3 O 0.17591(19) 0.4740(3) 0.07889(17) 0.0927(9) Uani 1 1 d . . . . .
O4 O 0.1381(3) 0.6640(3) 0.1397(2) 0.1245(15) Uani 1 1 d . . . . .
N1 N 0.45153(12) 0.5525(2) 0.34302(12) 0.0395(4) Uani 1 1 d . . . . .
N2 N 0.57468(12) 0.6759(2) 0.31567(12) 0.0394(4) Uani 1 1 d . . . . .
N3 N 0.42941(11) 0.3868(2) 0.19779(12) 0.0389(4) Uani 1 1 d . . . . .
C1 C 0.38914(16) 0.4947(3) 0.35931(16) 0.0487(6) Uani 1 1 d . . . . .
H1 H 0.3585 0.4273 0.3263 0.058 Uiso 1 1 calc R U . . .
C2 C 0.45026(19) 0.6618(3) 0.46307(18) 0.0576(7) Uani 1 1 d . . . . .
H2 H 0.4666 0.7213 0.5074 0.069 Uiso 1 1 calc R U . . .
C3 C 0.48714(15) 0.6475(3) 0.40215(14) 0.0422(5) Uani 1 1 d . . . . .
C4 C 0.55805(16) 0.7123(2) 0.38904(15) 0.0425(5) Uani 1 1 d . . . . .
C5 C 0.61336(19) 0.7972(3) 0.43667(18) 0.0577(7) Uani 1 1 d . . . . .
H5 H 0.6113 0.8310 0.4876 0.069 Uiso 1 1 calc R U . . .
C6 C 0.64063(17) 0.7339(3) 0.30878(17) 0.0502(6) Uani 1 1 d . . . . .
H6 H 0.6605 0.7220 0.2633 0.060 Uiso 1 1 calc R U . . .
C7 C 0.46146(15) 0.2587(3) 0.21891(16) 0.0450(6) Uani 1 1 d . . . . .
C8 C 0.4160(2) 0.1552(3) 0.1784(2) 0.0671(8) Uani 1 1 d . . . . .
H8 H 0.4303 0.0638 0.1842 0.081 Uiso 1 1 calc R U . . .
C9 C 0.35826(15) 0.3787(3) 0.14336(16) 0.0473(6) Uani 1 1 d . . . . .
H9 H 0.3271 0.4546 0.1225 0.057 Uiso 1 1 calc R U . . .

loop_
_atom_site_aniso_label
_atom_site_aniso_U_11
_atom_site_aniso_U_22
_atom_site_aniso_U_33
_atom_site_aniso_U_23
_atom_site_aniso_U_13
_atom_site_aniso_U_12
Fe1 0.0336(3) 0.0376(3) 0.0280(3) 0.000 0.00558(19) 0.000
Cl1 0.0633(4) 0.0622(4) 0.0554(4) 0.0089(3) 0.0135(3) 0.0017(3)
S1 0.0509(4) 0.0886(6) 0.0478(4) 0.0024(3) 0.0220(3) 0.0085(3)
S2 0.0608(4) 0.0509(4) 0.0630(5) -0.0058(3) 0.0010(3) -0.0164(3)
S3 0.0575(4) 0.0716(5) 0.0690(5) -0.0094(4) 0.0002(4) -0.0247(4)
O1 0.0788(19) 0.114(3) 0.136(3) -0.017(2) 0.031(2) -0.0280(17)
O2 0.0779(19) 0.177(3) 0.0602(16) 0.0167(19) 0.0049(14) 0.010(2)
O3 0.104(2) 0.111(2) 0.0607(15) 0.0049(14) 0.0181(14) 0.0431(17)
O4 0.219(4) 0.0652(17) 0.121(3) 0.0203(16) 0.099(3) 0.023(2)
N1 0.0378(10) 0.0466(11) 0.0324(10) 0.0023(8) 0.0067(8) 0.0034(8)
N2 0.0410(10) 0.0384(10) 0.0359(10) 0.0008(8) 0.0057(8) -0.0005(8)
N3 0.0359(9) 0.0458(11) 0.0346(10) -0.0014(8) 0.0090(8) -0.0002(8)
C1 0.0415(13) 0.0630(15) 0.0418(14) 0.0022(12) 0.0120(11) 0.0000(12)
C2 0.0627(17) 0.0690(18) 0.0426(14) -0.0077(13) 0.0171(13) 0.0092(14)
C3 0.0475(13) 0.0441(12) 0.0330(11) -0.0007(10) 0.0080(10) 0.0081(10)
C4 0.0507(13) 0.0392(12) 0.0336(11) -0.0013(10) 0.0046(10) 0.0033(10)
C5 0.0701(18) 0.0517(15) 0.0446(14) -0.0121(12) 0.0043(13) -0.0074(14)
C6 0.0497(14) 0.0505(14) 0.0473(14) 0.0011(12) 0.0082(11) -0.0081(12)
C7 0.0435(13) 0.0417(12) 0.0478(14) -0.0020(10) 0.0091(11) -0.0029(10)
C8 0.069(2) 0.0472(15) 0.077(2) -0.0053(14) 0.0062(17) -0.0128(14)
C9 0.0383(12) 0.0586(15) 0.0412(13) -0.0024(11) 0.0045(10) -0.0064(11)

loop_
_atom_type_symbol
_atom_type_description
_atom_type_scat_dispersion_real
_atom_type_scat_dispersion_imag
_atom_type_scat_source
C C 0.0181 0.0091 'International Tables Vol C Tables 4.2.6.8 and 6.1.1.4'
H H 0.0000 0.0000 'International Tables Vol C Tables 4.2.6.8 and 6.1.1.4'
Cl Cl 0.3639 0.7018 'International Tables Vol C Tables 4.2.6.8 and 6.1.1.4'
Fe Fe -1.1336 3.1974 'International Tables Vol C Tables 4.2.6.8 and 6.1.1.4'
N N 0.0311 0.0180 'International Tables Vol C Tables 4.2.6.8 and 6.1.1.4'
O O 0.0492 0.0322 'International Tables Vol C Tables 4.2.6.8 and 6.1.1.4'
S S 0.3331 0.5567 'International Tables Vol C Tables 4.2.6.8 and 6.1.1.4'

loop_
_exptl_crystal_face_index_h
_exptl_crystal_face_index_k
_exptl_crystal_face_index_l
_exptl_crystal_face_perp_dist
-7 5 4 0.0913
2 3 -10 0.0796
1 1 10 0.0530
-11 1 3 0.1222
10 -1 -6 0.1085
-2 -1 -9 0.0955
8 1 5 0.0892
0 5 5 0.0705
-4 -6 -1 0.0569
-7 -5 4 0.0598
6 5 -3 0.1025
2 6 -1 0.0753
-3 6 5 0.0688
-5 -5 6 0.0428
-1 -6 0 0.0522
7 -5 1 0.0362
-1 -2 10 0.0477

loop_
_geom_angle_atom_site_label_1
_geom_angle_atom_site_label_2
_geom_angle_atom_site_label_3
_geom_angle
_geom_angle_site_symmetry_1
_geom_angle_site_symmetry_3
_geom_angle_publ_flag
N1 Fe1 N1 172.15(12) 2_655 . ?
N1 Fe1 N2 92.59(8) 2_655 . ?
N1 Fe1 N2 82.05(8) 2_655 2_655 ?
N1 Fe1 N2 92.59(8) . 2_655 ?
N1 Fe1 N2 82.05(8) . . ?
N2 Fe1 N2 94.19(12) 2_655 . ?
N3 Fe1 N1 93.55(8) . . ?
N3 Fe1 N1 92.39(8) . 2_655 ?
N3 Fe1 N1 93.55(8) 2_655 2_655 ?
N3 Fe1 N1 92.39(8) 2_655 . ?
N3 Fe1 N2 172.38(8) 2_655 2_655 ?
N3 Fe1 N2 92.21(8) . 2_655 ?
N3 Fe1 N2 172.38(8) . . ?
N3 Fe1 N2 92.21(8) 2_655 . ?
N3 Fe1 N3 81.73(12) 2_655 . ?
O1 Cl1 O2 107.1(2) . . ?
O1 Cl1 O3 112.6(2) . . ?
O2 Cl1 O3 109.26(19) . . ?
O4 Cl1 O1 108.5(2) . . ?
O4 Cl1 O2 110.2(3) . . ?
O4 Cl1 O3 109.09(18) . . ?
C1 S1 C2 90.51(14) . . ?
C5 S2 C6 90.47(14) . . ?
C9 S3 C8 90.62(14) . . ?
C1 N1 Fe1 133.48(19) . . ?
C1 N1 C3 111.7(2) . . ?
C3 N1 Fe1 114.73(17) . . ?
C4 N2 Fe1 114.27(16) . . ?
C6 N2 Fe1 134.15(18) . . ?
C6 N2 C4 111.4(2) . . ?
C7 N3 Fe1 114.85(15) . . ?
C9 N3 Fe1 134.32(19) . . ?
C9 N3 C7 110.8(2) . . ?
S1 C1 H1 123.2 . . ?
N1 C1 S1 113.6(2) . . ?
N1 C1 H1 123.2 . . ?
S1 C2 H2 124.9 . . ?
C3 C2 S1 110.1(2) . . ?
C3 C2 H2 124.9 . . ?
N1 C3 C4 114.4(2) . . ?
C2 C3 N1 114.1(2) . . ?
C2 C3 C4 131.4(2) . . ?
N2 C4 C3 114.3(2) . . ?
C5 C4 N2 113.7(2) . . ?
C5 C4 C3 131.9(2) . . ?
S2 C5 H5 124.6 . . ?
C4 C5 S2 110.7(2) . . ?
C4 C5 H5 124.6 . . ?
S2 C6 H6 123.1 . . ?
N2 C6 S2 113.7(2) . . ?
N2 C6 H6 123.1 . . ?
N3 C7 C7 114.13(13) . 2_655 ?
C8 C7 N3 114.8(2) . . ?
C8 C7 C7 131.02(19) . 2_655 ?
S3 C8 H8 125.1 . . ?
C7 C8 S3 109.9(2) . . ?
C7 C8 H8 125.1 . . ?
S3 C9 H9 123.1 . . ?
N3 C9 S3 113.8(2) . . ?
N3 C9 H9 123.1 . . ?

loop_
_geom_bond_atom_site_label_1
_geom_bond_atom_site_label_2
_geom_bond_distance
_geom_bond_site_symmetry_2
_geom_bond_publ_flag
Fe1 N1 1.974(2) . ?
Fe1 N1 1.974(2) 2_655 ?
Fe1 N2 1.979(2) . ?
Fe1 N2 1.979(2) 2_655 ?
Fe1 N3 1.974(2) . ?
Fe1 N3 1.974(2) 2_655 ?
Cl1 O1 1.423(3) . ?
Cl1 O2 1.425(3) . ?
Cl1 O3 1.426(3) . ?
Cl1 O4 1.408(3) . ?
S1 C1 1.701(3) . ?
S1 C2 1.705(3) . ?
S2 C5 1.693(3) . ?
S2 C6 1.704(3) . ?
S3 C8 1.702(4) . ?
S3 C9 1.696(3) . ?
N1 C1 1.311(3) . ?
N1 C3 1.380(3) . ?
N2 C4 1.391(3) . ?
N2 C6 1.306(3) . ?
N3 C7 1.382(3) . ?
N3 C9 1.317(3) . ?
C1 H1 0.9300 . ?
C2 H2 0.9300 . ?
C2 C3 1.356(4) . ?
C3 C4 1.449(4) . ?
C4 C5 1.352(4) . ?
C5 H5 0.9300 . ?
C6 H6 0.9300 . ?
C7 C7 1.449(5) 2_655 ?
C7 C8 1.349(4) . ?
C8 H8 0.9300 . ?
C9 H9 0.9300 . ?

loop_
_geom_torsion_atom_site_label_1
_geom_torsion_atom_site_label_2
_geom_torsion_atom_site_label_3
_geom_torsion_atom_site_label_4
_geom_torsion
_geom_torsion_site_symmetry_1
_geom_torsion_site_symmetry_2
_geom_torsion_site_symmetry_3
_geom_torsion_site_symmetry_4
_geom_torsion_publ_flag
Fe1 N1 C1 S1 -175.09(13) . . . . ?
Fe1 N1 C3 C2 176.21(19) . . . . ?
Fe1 N1 C3 C4 -4.9(3) . . . . ?
Fe1 N2 C4 C3 -2.5(3) . . . . ?
Fe1 N2 C4 C5 174.70(19) . . . . ?
Fe1 N2 C6 S2 -173.28(14) . . . . ?
Fe1 N3 C7 C7 4.9(4) . . . 2_655 ?
Fe1 N3 C7 C8 -175.0(2) . . . . ?
Fe1 N3 C9 S3 175.62(13) . . . . ?
S1 C2 C3 N1 0.0(3) . . . . ?
S1 C2 C3 C4 -178.6(2) . . . . ?
N1 C3 C4 N2 4.8(3) . . . . ?
N1 C3 C4 C5 -171.7(3) . . . . ?
N2 C4 C5 S2 0.2(3) . . . . ?
N3 C7 C8 S3 -2.5(4) . . . . ?
C1 S1 C2 C3 0.4(2) . . . . ?
C1 N1 C3 C2 -0.6(3) . . . . ?
C1 N1 C3 C4 178.2(2) . . . . ?
C2 S1 C1 N1 -0.8(2) . . . . ?
C2 C3 C4 N2 -176.6(3) . . . . ?
C2 C3 C4 C5 6.9(5) . . . . ?
C3 N1 C1 S1 0.9(3) . . . . ?
C3 C4 C5 S2 176.7(2) . . . . ?
C4 N2 C6 S2 0.9(3) . . . . ?
C5 S2 C6 N2 -0.6(2) . . . . ?
C6 S2 C5 C4 0.2(2) . . . . ?
C6 N2 C4 C3 -177.9(2) . . . . ?
C6 N2 C4 C5 -0.7(3) . . . . ?
C7 N3 C9 S3 -1.0(3) . . . . ?
C7 C7 C8 S3 177.6(3) 2_655 . . . ?
C8 S3 C9 N3 -0.3(2) . . . . ?
C9 S3 C8 C7 1.6(3) . . . . ?
C9 N3 C7 C7 -177.8(3) . . . 2_655 ?
C9 N3 C7 C8 2.3(3) . . . . ?

loop_
_exptl_oxdiff_crystal_face_indexfrac_h
_exptl_oxdiff_crystal_face_indexfrac_k
_exptl_oxdiff_crystal_face_indexfrac_l
_exptl_oxdiff_crystal_face_x
_exptl_oxdiff_crystal_face_y
_exptl_oxdiff_crystal_face_z
-6.9059 4.8547 3.9471 0.1645 0.6836 0.7111
1.7228 2.7162 -9.8469 0.1741 0.7261 -0.6652
1.2742 1.4789 9.8201 0.4820 -0.4569 0.7476
-11.0802 0.8691 3.4611 -0.5594 0.5314 0.6362
10.2956 -1.2866 -6.3163 0.3931 -0.3737 -0.8402
-2.4293 -1.3734 -9.3630 -0.5364 0.5086 -0.6736
7.8294 0.5906 5.3516 0.7140 -0.6775 0.1768
-0.3377 5.4828 5.4499 0.7061 0.2930 0.6446
-3.7608 -5.9344 -0.5301 -0.9098 -0.3770 -0.1734
-6.8003 -4.8146 4.4479 -0.8704 -0.3602 0.3356
5.8756 5.3868 -2.7219 0.9127 0.3779 -0.1553
1.5959 6.2821 -1.4592 0.7559 0.6456 0.1086
-2.9447 5.5209 5.2652 0.5324 0.4555 0.7135
-4.5880 -4.9963 6.1590 -0.7019 -0.5989 0.3855
-0.5645 -6.3673 -0.1071 -0.7342 -0.6273 -0.2598
7.0857 -4.6880 0.6450 -0.0240 -0.9284 -0.3708
-1.3019 -1.6736 10.4304 -0.0184 -0.6732 0.7393
